data_7227111
loop_
_publ_author_name
'M\;aczka, Miros\/law'
'Pasi\'nska, Katarzyna'
'Ptak, Maciej'
'Paraguassu, Waldeci'
'da Silva, Tercio Almeida'
'Sieradzki, Adam'
'Pikul, Adam'

_publ_section_title
;
 Effect of solvent, temperature and pressure on the stability of chiral
 and perovskite metal formate frameworks of [NH2NH3][M(HCOO)3] (M = Mn,
 Fe, Zn).
;
_journal_issue 46
_journal_name_full 'Physical chemistry chemical physics : PCCP'
_journal_page_first 31653
_journal_page_last 31663
_journal_paper_doi 10.1039/c6cp06648h
_journal_volume 18
_journal_year 2016
_chemical_formula_sum 'C12 H32 Mn4 N8 O24'
_chemical_formula_weight 892.21
_space_group_crystal_system monoclinic
_space_group_IT_number 4
_space_group_name_Hall 'P 2yb'
_space_group_name_H-M_alt 'P 1 21 1'
_symmetry_space_group_name_Hall 'P 2yb'
_symmetry_space_group_name_H-M 'P 1 21 1'
_atom_sites_solution_hydrogens mixed
_audit_creation_method SHELXL-2014/7
_audit_update_record
;
2016-09-23 deposited with the CCDC.
2016-10-31 downloaded from the CCDC.
;
_cell_angle_alpha 90
_cell_angle_beta 119.984(3)
_cell_angle_gamma 90
_cell_formula_units_Z 2
_cell_length_a 16.137(5)
_cell_length_b 7.605(3)
_cell_length_c 16.140(5)
_cell_measurement_reflns_used 9085
_cell_measurement_temperature 100(2)
_cell_measurement_theta_max 29.3500
_cell_measurement_theta_min 2.9010
_cell_volume 1715.6(10)
_computing_structure_refinement 'SHELXL-2014/7 (Sheldrick, 2014)'
_diffrn_ambient_temperature 100(2)
_diffrn_detector_area_resol_mean 10.6249
_diffrn_measured_fraction_theta_full 0.998
_diffrn_measured_fraction_theta_max 0.998
_diffrn_measurement_device_type 'Xcalibur, Atlas'
_diffrn_radiation_type MoK\a
_diffrn_radiation_wavelength 0.71073
_diffrn_reflns_av_R_equivalents 0.0381
_diffrn_reflns_av_unetI/netI 0.0412
_diffrn_reflns_Laue_measured_fraction_full 0.998
_diffrn_reflns_Laue_measured_fraction_max 0.998
_diffrn_reflns_limit_h_max 19
_diffrn_reflns_limit_h_min -19
_diffrn_reflns_limit_k_max 9
_diffrn_reflns_limit_k_min -9
_diffrn_reflns_limit_l_max 19
_diffrn_reflns_limit_l_min -19
_diffrn_reflns_number 24249
_diffrn_reflns_point_group_measured_fraction_full 0.999
_diffrn_reflns_point_group_measured_fraction_max 0.999
_diffrn_reflns_theta_full 25.996
_diffrn_reflns_theta_max 25.996
_diffrn_reflns_theta_min 2.678
_diffrn_source 'fine-focus sealed X-ray tube'
_exptl_absorpt_coefficient_mu 1.536
_exptl_absorpt_correction_T_max 1.00000
_exptl_absorpt_correction_T_min 0.87370
_exptl_absorpt_correction_type multi-scan
_exptl_absorpt_process_details
;
Empirical absorption correction using spherical harmonics,
 implemented in SCALE3 ABSPACK scaling algorithm.
;
_exptl_crystal_colour colourless
_exptl_crystal_density_diffrn 1.727
_exptl_crystal_description block
_exptl_crystal_F_000 904
_exptl_crystal_size_max 0.188
_exptl_crystal_size_mid 0.141
_exptl_crystal_size_min 0.135
_refine_diff_density_max 0.304
_refine_diff_density_min -0.383
_refine_diff_density_rms 0.062
_refine_ls_abs_structure_details
;
 Flack x determined using 2714 quotients [(I+)-(I-)]/[(I+)+(I-)]
 (Parsons, Flack and Wagner, Acta Cryst. B69 (2013) 249-259).
;
_refine_ls_abs_structure_Flack -0.017(8)
_refine_ls_extinction_method none
_refine_ls_goodness_of_fit_ref 1.043
_refine_ls_hydrogen_treatment mixed
_refine_ls_matrix_type full
_refine_ls_number_parameters 477
_refine_ls_number_reflns 6731
_refine_ls_number_restraints 40
_refine_ls_restrained_S_all 1.040
_refine_ls_R_factor_all 0.0336
_refine_ls_R_factor_gt 0.0294
_refine_ls_shift/su_max 0.001
_refine_ls_shift/su_mean 0.000
_refine_ls_structure_factor_coef Fsqd
_refine_ls_weighting_details 'w=1/[\s^2^(Fo^2^)+(0.0229P)^2^] where P=(Fo^2^+2Fc^2^)/3'
_refine_ls_weighting_scheme calc
_refine_ls_wR_factor_gt 0.0565
_refine_ls_wR_factor_ref 0.0580
_reflns_Friedel_coverage 0.855
_reflns_Friedel_fraction_full 1.000
_reflns_Friedel_fraction_max 1.000
_reflns_number_gt 6380
_reflns_number_total 6731
_reflns_threshold_expression 'I > 2\s(I)'
_cod_data_source_file c6cp06648h2.cif
_cod_data_source_block hydrmn_p21_100k
_cod_depositor_comments 'Adding full bibliography for 7227105--7227111.cif.'
_cod_database_code 7227111
_shelx_shelxl_version_number 2014/7
_shelx_space_group_comment
;
The symmetry employed for this shelxl refinement is uniquely defined
by the following loop, which should always be used as a source of
symmetry information in preference to the above space-group names.
They are only intended as comments.
;

loop_
_space_group_symop_operation_xyz
'x, y, z'
'-x, y+1/2, -z'

loop_
_atom_site_label
_atom_site_type_symbol
_atom_site_fract_x
_atom_site_fract_y
_atom_site_fract_z
_atom_site_U_iso_or_equiv
_atom_site_adp_type
_atom_site_occupancy
_atom_site_site_symmetry_order
_atom_site_calc_flag
_atom_site_refinement_flags_posn
_atom_site_refinement_flags_adp
_atom_site_refinement_flags_occupancy
_atom_site_disorder_assembly
_atom_site_disorder_group
Mn1 Mn 1.18312(9) 0.3767(2) 0.33396(10) 0.0114(2) Uani 1 1 d . . . . .
Mn2 Mn 1.33400(10) 0.8766(2) 0.15101(9) 0.0117(2) Uani 1 1 d . . . . .
Mn3 Mn 0.84923(9) 0.87659(11) 0.18289(9) 0.0115(2) Uani 1 1 d . . . . .
Mn4 Mn 0.66678(10) 0.35722(10) 0.33332(10) 0.0118(2) Uani 1 1 d . . . . .
C1 C 1.0145(6) 0.6125(10) 0.2890(6) 0.0164(18) Uani 1 1 d . . . . .
H1 H 0.9967 0.5782 0.2256 0.020 Uiso 1 1 calc R U . . .
C2 C 1.2265(6) 0.6319(10) 0.2169(6) 0.0196(18) Uani 1 1 d . . . . .
H2 H 1.2883 0.6246 0.2721 0.024 Uiso 1 1 calc R U . . .
C3 C 0.7397(5) 0.6026(10) 0.2361(5) 0.0172(14) Uani 1 1 d . . . . .
H3 H 0.7968 0.5950 0.2963 0.021 Uiso 1 1 calc R U . . .
C4 C 1.3005(6) 0.6058(10) 0.5075(5) 0.0152(17) Uani 1 1 d . . . . .
H4 H 1.2423 0.5931 0.5083 0.018 Uiso 1 1 calc R U . . .
C5 C 1.2742(5) 0.6118(10) -0.0139(5) 0.0174(19) Uani 1 1 d . . . . .
H5 H 1.2291 0.5773 0.0043 0.021 Uiso 1 1 calc R U . . .
C6 C 0.4957(5) 0.6037(10) 0.2604(6) 0.0169(19) Uani 1 1 d . . . . .
H6 H 0.4976 0.5941 0.2026 0.020 Uiso 1 1 calc R U . . .
C7 C 1.0117(5) 0.1315(9) 0.2279(6) 0.0169(18) Uani 1 1 d . . . . .
H7 H 1.0200 0.1219 0.2903 0.020 Uiso 1 1 calc R U . . .
C8 C 0.7938(5) 1.1055(11) 0.2988(5) 0.0168(15) Uani 1 1 d . . . . .
H8 H 0.7357 1.0950 0.2397 0.020 Uiso 1 1 calc R U . . .
C9 C 0.7829(6) 0.6300(10) 0.0105(6) 0.0182(19) Uani 1 1 d . . . . .
H9 H 0.7288 0.6181 0.0187 0.022 Uiso 1 1 calc R U . . .
C10 C 0.5067(5) 0.1057(10) 0.2074(5) 0.0143(18) Uani 1 1 d . . . . .
H10 H 0.5069 0.0942 0.2661 0.017 Uiso 1 1 calc R U . . .
C11 C 0.7654(6) 0.6032(11) 0.5057(6) 0.021(2) Uani 1 1 d . . . . .
H11 H 0.7063 0.5925 0.5048 0.025 Uiso 1 1 calc R U . . .
C12 C 1.2888(5) 1.1127(9) 0.2740(5) 0.0154(17) Uani 1 1 d . . . . .
H12 H 1.2253 1.0795 0.2280 0.019 Uiso 1 1 calc R U . . .
O1 O 1.2185(4) 0.7240(8) 0.1482(4) 0.0161(12) Uani 1 1 d . . . . .
O2 O 1.0820(4) 0.5306(8) 0.3563(3) 0.0184(12) Uani 1 1 d . . . . .
O3 O 0.7398(3) 0.7057(7) 0.1752(3) 0.0181(12) Uani 1 1 d . . . . .
O4 O 0.9684(3) 0.7366(6) 0.2989(3) 0.0152(11) Uani 1 1 d . . . . .
O5 O 0.6718(3) 0.5103(8) 0.2243(3) 0.0178(13) Uani 1 1 d . . . . .
O6 O 1.1614(4) 0.5507(8) 0.2188(4) 0.0213(13) Uani 1 1 d . . . . .
O7 O 1.0704(4) 0.2238(8) 0.2184(4) 0.0165(13) Uani 1 1 d . . . . .
O8 O 0.7760(3) 0.5115(7) 0.4478(4) 0.0191(12) Uani 1 1 d . . . . .
O9 O 0.8645(4) 1.0218(8) 0.3073(3) 0.0175(12) Uani 1 1 d . . . . .
O10 O 0.5692(4) 0.2037(7) 0.2069(3) 0.0146(12) Uani 1 1 d . . . . .
O11 O 1.3562(4) 1.0308(8) 0.2746(4) 0.0190(12) Uani 1 1 d . . . . .
O12 O 1.3072(4) 0.5224(8) 0.4432(4) 0.0184(13) Uani 1 1 d . . . . .
O13 O 0.8520(4) 0.7240(7) 0.0702(4) 0.0164(12) Uani 1 1 d . . . . .
O14 O 1.3307(4) 0.7368(7) 0.0312(3) 0.0186(12) Uani 1 1 d . . . . .
O15 O 1.2746(4) 0.5309(7) -0.0815(4) 0.0173(13) Uani 1 1 d . . . . .
O16 O 0.7928(3) 0.2029(7) 0.3619(3) 0.0153(12) Uani 1 1 d . . . . .
O17 O 0.4434(3) 0.0211(7) 0.1362(3) 0.0174(12) Uani 1 1 d . . . . .
O18 O 0.5527(4) 0.5121(7) 0.3281(3) 0.0171(13) Uani 1 1 d . . . . .
O19 O 0.9426(4) 0.0502(8) 0.1616(4) 0.0223(13) Uani 1 1 d . . . . .
O20 O 0.7813(3) 0.5531(8) -0.0577(4) 0.0199(13) Uani 1 1 d . . . . .
O21 O 1.3620(3) 0.7021(7) 0.5692(4) 0.0147(11) Uani 1 1 d . . . . .
O22 O 0.8245(3) 0.7065(7) 0.5642(3) 0.0174(12) Uani 1 1 d . . . . .
O23 O 0.4360(4) 0.7075(8) 0.2603(4) 0.0178(12) Uani 1 1 d . . . . .
O24 O 1.2994(3) 1.2367(7) 0.3305(4) 0.0174(12) Uani 1 1 d . . . . .
N1 N 1.0361(3) 0.8564(9) 0.4868(3) 0.0176(12) Uani 1 1 d D . . . .
H1A H 1.0925 0.8271 0.5331 0.021 Uiso 1 1 d R U . . .
H1B H 1.0330 0.8310 0.4326 0.021 Uiso 1 1 d R U . . .
N2 N 0.9602(3) 0.7664(7) 0.4934(3) 0.0199(12) Uani 1 1 d D . . . .
H2A H 0.9566 0.8094 0.5441 0.024 Uiso 1 1 calc R U . . .
H2B H 0.9731 0.6492 0.5017 0.024 Uiso 1 1 calc R U . . .
H2C H 0.9036 0.7843 0.4387 0.024 Uiso 1 1 calc R U . . .
N3 N 0.4863(3) 0.3561(7) 0.4502(3) 0.0164(12) Uani 1 1 d D . . . .
H3A H 0.4273 0.3372 0.3986 0.020 Uiso 1 1 calc R U . . .
H3B H 0.5319 0.3153 0.4377 0.020 Uiso 1 1 calc R U . . .
H3C H 0.4949 0.4734 0.4628 0.020 Uiso 1 1 calc R U . . .
N4 N 0.4937(4) 0.2642(6) 0.5327(3) 0.0179(11) Uani 1 1 d D . . . .
H4A H 0.5466 0.2965 0.5838 0.021 Uiso 1 1 d R U . . .
H4B H 0.4458 0.2841 0.5430 0.021 Uiso 1 1 d R U . . .
N5 N 0.5486(3) 0.3563(7) 0.0349(3) 0.0173(12) Uani 1 1 d D . . . .
H5A H 0.6004 0.3358 0.0280 0.021 Uiso 1 1 calc R U . . .
H5B H 0.5609 0.3175 0.0933 0.021 Uiso 1 1 calc R U . . .
H5C H 0.5361 0.4737 0.0299 0.021 Uiso 1 1 calc R U . . .
N6 N 0.4664(4) 0.2634(7) -0.0393(3) 0.0201(12) Uani 1 1 d D . . . .
H6A H 0.465(4) 0.313(8) -0.084(4) 0.024 Uiso 1 1 d . U . . .
H6B H 0.416(4) 0.324(8) -0.036(4) 0.024 Uiso 1 1 d . U . . .
N7 N 1.0365(12) 0.175(2) 0.0316(11) 0.018(3) Uiso 0.3333 1 d D U P A 1
H7A H 1.0312 0.0756 -0.0024 0.022 Uiso 0.3333 1 calc R U P A 1
H7B H 1.0078 0.1568 0.0672 0.022 Uiso 0.3333 1 calc R U P A 1
H7C H 1.0994 0.2001 0.0710 0.022 Uiso 0.3333 1 calc R U P A 1
N8 N 0.9904(16) 0.320(2) -0.0336(15) 0.022(4) Uani 0.3333 1 d D U P A 1
H8A H 0.9309 0.2948 -0.0757 0.027 Uiso 0.3333 1 d R U P A 1
H8B H 0.9898 0.4112 -0.0010 0.027 Uiso 0.3333 1 d R U P A 1
N9 N 0.9686(11) 0.175(2) 0.0045(13) 0.026(4) Uani 0.3333 1 d D U P B 2
H9A H 0.9318 0.1627 -0.0600 0.032 Uiso 0.3333 1 calc R U P B 2
H9B H 0.9305 0.1987 0.0298 0.032 Uiso 0.3333 1 calc R U P B 2
H9C H 1.0013 0.0733 0.0302 0.032 Uiso 0.3333 1 calc R U P B 2
N10 N 1.0356(14) 0.318(2) 0.0261(14) 0.019(4) Uani 0.3333 1 d D U P B 2
H10A H 1.0726 0.2947 0.0024 0.023 Uiso 0.3333 1 d R U P B 2
H10B H 1.0048 0.4153 0.0000 0.023 Uiso 0.3333 1 d R U P B 2
N11 N 0.9734(16) 0.317(2) 0.0103(15) 0.021(4) Uani 0.3333 1 d D U P C 3
H11A H 0.9126 0.3212 -0.0110 0.025 Uiso 0.3333 1 d R U P C 3
H11B H 1.0029 0.3000 0.0712 0.025 Uiso 0.3333 1 d R U P C 3
N12 N 0.9951(11) 0.177(2) -0.0366(11) 0.016(4) Uani 0.3333 1 d D U P C 3
H12A H 0.9587 0.1895 -0.1012 0.019 Uiso 0.3333 1 calc R U P C 3
H12B H 0.9821 0.0712 -0.0191 0.019 Uiso 0.3333 1 calc R U P C 3
H12C H 1.0581 0.1815 -0.0191 0.019 Uiso 0.3333 1 calc R U P C 3

loop_
_atom_site_aniso_label
_atom_site_aniso_U_11
_atom_site_aniso_U_22
_atom_site_aniso_U_33
_atom_site_aniso_U_23
_atom_site_aniso_U_13
_atom_site_aniso_U_12
Mn1 0.0129(6) 0.0090(5) 0.0114(5) -0.0006(6) 0.0054(3) -0.0001(6)
Mn2 0.0127(5) 0.0090(5) 0.0126(5) 0.0013(6) 0.0057(4) 0.0005(6)
Mn3 0.0129(5) 0.0083(5) 0.0130(5) 0.0000(6) 0.0063(4) -0.0008(6)
Mn4 0.0133(6) 0.0090(6) 0.0128(6) -0.0002(5) 0.0063(4) 0.0004(5)
C1 0.019(4) 0.018(5) 0.015(4) 0.002(3) 0.012(3) 0.006(3)
C2 0.021(4) 0.015(4) 0.017(4) 0.003(3) 0.006(3) 0.002(3)
C3 0.025(4) 0.014(4) 0.009(3) 0.003(3) 0.005(3) 0.001(3)
C4 0.015(4) 0.016(4) 0.014(4) 0.002(3) 0.007(3) 0.003(3)
C5 0.015(4) 0.017(5) 0.018(4) -0.001(3) 0.006(3) -0.003(3)
C6 0.010(4) 0.021(4) 0.019(4) 0.003(3) 0.007(3) 0.003(3)
C7 0.019(4) 0.009(4) 0.021(4) -0.004(3) 0.009(3) -0.008(3)
C8 0.016(4) 0.019(4) 0.010(3) -0.001(3) 0.002(3) 0.000(3)
C9 0.020(4) 0.011(4) 0.018(4) -0.002(3) 0.005(3) -0.004(3)
C10 0.014(3) 0.019(4) 0.012(3) -0.001(3) 0.008(3) 0.000(3)
C11 0.021(4) 0.017(4) 0.025(4) -0.001(3) 0.011(3) 0.001(3)
C12 0.013(4) 0.018(4) 0.017(4) 0.001(3) 0.010(3) 0.005(3)
O1 0.018(3) 0.016(3) 0.012(2) 0.005(2) 0.006(2) -0.003(2)
O2 0.017(3) 0.022(3) 0.012(2) -0.001(2) 0.004(2) 0.006(2)
O3 0.019(3) 0.018(3) 0.018(3) 0.007(2) 0.010(2) -0.002(2)
O4 0.014(2) 0.014(2) 0.014(2) -0.002(2) 0.0046(19) 0.006(2)
O5 0.017(3) 0.019(3) 0.016(3) 0.001(2) 0.007(2) -0.009(2)
O6 0.019(3) 0.023(3) 0.022(3) 0.009(2) 0.010(2) -0.005(2)
O7 0.017(3) 0.016(3) 0.019(3) 0.000(2) 0.010(2) -0.008(2)
O8 0.014(3) 0.020(3) 0.020(3) -0.009(2) 0.006(2) -0.003(2)
O9 0.020(3) 0.017(3) 0.018(2) -0.002(2) 0.011(2) 0.006(2)
O10 0.018(3) 0.013(3) 0.014(2) -0.002(2) 0.008(2) -0.007(2)
O11 0.017(3) 0.020(3) 0.021(2) -0.005(2) 0.010(2) 0.004(2)
O12 0.019(3) 0.019(3) 0.016(3) -0.007(2) 0.008(2) -0.004(2)
O13 0.017(2) 0.011(3) 0.019(3) -0.009(2) 0.007(2) -0.009(2)
O14 0.021(3) 0.021(3) 0.016(2) -0.006(2) 0.011(2) -0.011(2)
O15 0.020(2) 0.018(3) 0.016(3) -0.004(2) 0.010(2) -0.007(2)
O16 0.015(2) 0.013(3) 0.016(3) -0.003(2) 0.007(2) 0.001(2)
O17 0.016(2) 0.017(3) 0.019(2) -0.003(2) 0.008(2) -0.007(2)
O18 0.021(3) 0.018(3) 0.017(3) 0.008(2) 0.013(2) 0.009(2)
O19 0.023(3) 0.025(3) 0.021(3) -0.005(2) 0.012(2) -0.013(3)
O20 0.018(2) 0.020(3) 0.022(3) -0.012(3) 0.010(2) -0.004(2)
O21 0.016(3) 0.011(3) 0.017(2) -0.004(2) 0.008(2) -0.003(2)
O22 0.019(3) 0.015(3) 0.015(3) -0.010(2) 0.007(2) -0.007(2)
O23 0.016(3) 0.016(3) 0.020(3) 0.006(2) 0.008(2) 0.009(2)
O24 0.014(2) 0.017(3) 0.020(3) -0.008(2) 0.008(2) 0.001(2)
N1 0.010(3) 0.031(4) 0.009(2) -0.005(3) 0.0024(17) -0.008(3)
N2 0.018(3) 0.017(3) 0.024(3) 0.000(2) 0.009(2) -0.001(2)
N3 0.015(2) 0.017(3) 0.018(3) 0.000(3) 0.008(2) -0.002(3)
N4 0.022(3) 0.020(3) 0.016(3) 0.006(2) 0.012(2) 0.002(2)
N5 0.016(3) 0.015(3) 0.021(3) -0.003(3) 0.009(2) -0.006(3)
N6 0.019(3) 0.025(3) 0.011(3) 0.000(2) 0.003(2) -0.003(2)
N8 0.025(11) 0.008(11) 0.031(11) 0.001(8) 0.013(10) 0.007(8)
N9 0.021(10) 0.033(13) 0.018(9) 0.009(8) 0.005(8) 0.003(8)
N10 0.021(11) 0.019(12) 0.026(11) 0.006(8) 0.018(8) -0.003(8)
N11 0.023(12) 0.020(14) 0.014(10) -0.005(8) 0.006(9) -0.010(8)
N12 0.013(8) 0.022(11) 0.022(9) 0.013(7) 0.015(8) 0.004(7)

loop_
_atom_type_symbol
_atom_type_description
_atom_type_scat_dispersion_real
_atom_type_scat_dispersion_imag
_atom_type_scat_source
C C 0.0033 0.0016 'International Tables Vol C Tables 4.2.6.8 and 6.1.1.4'
H H 0.0000 0.0000 'International Tables Vol C Tables 4.2.6.8 and 6.1.1.4'
Mn Mn 0.3368 0.7283 'International Tables Vol C Tables 4.2.6.8 and 6.1.1.4'
N N 0.0061 0.0033 'International Tables Vol C Tables 4.2.6.8 and 6.1.1.4'
O O 0.0106 0.0060 'International Tables Vol C Tables 4.2.6.8 and 6.1.1.4'

loop_
_geom_angle_atom_site_label_1
_geom_angle_atom_site_label_2
_geom_angle_atom_site_label_3
_geom_angle
_geom_angle_site_symmetry_1
_geom_angle_site_symmetry_3
O22 Mn1 O6 169.04(19) 2_746 .
O22 Mn1 O7 89.5(2) 2_746 .
O6 Mn1 O7 83.3(2) . .
O22 Mn1 O2 82.10(17) 2_746 .
O6 Mn1 O2 90.0(2) . .
O7 Mn1 O2 93.1(2) . .
O22 Mn1 O24 96.03(19) 2_746 1_545
O6 Mn1 O24 92.76(18) . 1_545
O7 Mn1 O24 94.5(2) . 1_545
O2 Mn1 O24 172.2(2) . 1_545
O22 Mn1 O12 93.9(2) 2_746 .
O6 Mn1 O12 94.2(2) . .
O7 Mn1 O12 173.30(16) . .
O2 Mn1 O12 93.1(2) . .
O24 Mn1 O12 79.4(2) 1_545 .
O23 Mn2 O20 169.06(15) 1_655 2_755
O23 Mn2 O1 89.7(2) 1_655 .
O20 Mn2 O1 83.5(2) 2_755 .
O23 Mn2 O11 82.1(2) 1_655 .
O20 Mn2 O11 89.7(2) 2_755 .
O1 Mn2 O11 93.07(15) . .
O23 Mn2 O14 96.0(2) 1_655 .
O20 Mn2 O14 93.1(2) 2_755 .
O1 Mn2 O14 94.6(2) . .
O11 Mn2 O14 172.1(2) . .
O23 Mn2 O17 93.5(2) 1_655 1_665
O20 Mn2 O17 94.2(2) 2_755 1_665
O1 Mn2 O17 173.25(19) . 1_665
O11 Mn2 O17 93.3(2) . 1_665
O14 Mn2 O17 79.17(16) . 1_665
O3 Mn3 O19 169.16(19) . 1_565
O3 Mn3 O4 95.85(19) . .
O19 Mn3 O4 92.8(2) 1_565 .
O3 Mn3 O13 89.36(19) . .
O19 Mn3 O13 83.4(2) 1_565 .
O4 Mn3 O13 94.5(2) . .
O3 Mn3 O15 82.2(2) . 2_755
O19 Mn3 O15 90.1(2) 1_565 2_755
O4 Mn3 O15 172.1(2) . 2_755
O13 Mn3 O15 93.08(19) . 2_755
O3 Mn3 O9 94.0(2) . .
O19 Mn3 O9 94.0(2) 1_565 .
O4 Mn3 O9 79.21(19) . .
O13 Mn3 O9 173.15(19) . .
O15 Mn3 O9 93.27(19) 2_755 .
O5 Mn4 O18 93.01(19) . .
O5 Mn4 O8 93.3(2) . .
O18 Mn4 O8 93.0(2) . .
O5 Mn4 O16 93.0(2) . .
O18 Mn4 O16 171.46(19) . .
O8 Mn4 O16 80.5(2) . .
O5 Mn4 O10 80.2(2) . .
O18 Mn4 O10 93.0(2) . .
O8 Mn4 O10 171.4(2) . .
O16 Mn4 O10 94.0(2) . .
O5 Mn4 O21 171.3(2) . 2_746
O18 Mn4 O21 80.75(19) . 2_746
O8 Mn4 O21 93.1(2) . 2_746
O16 Mn4 O21 93.9(2) . 2_746
O10 Mn4 O21 94.0(2) . 2_746
O2 C1 O4 125.0(7) . .
O2 C1 H1 117.5 . .
O4 C1 H1 117.5 . .
O6 C2 O1 125.8(7) . .
O6 C2 H2 117.1 . .
O1 C2 H2 117.1 . .
O5 C3 O3 125.7(5) . .
O5 C3 H3 117.2 . .
O3 C3 H3 117.2 . .
O21 C4 O12 126.5(7) . .
O21 C4 H4 116.7 . .
O12 C4 H4 116.7 . .
O15 C5 O14 123.6(7) . .
O15 C5 H5 118.2 . .
O14 C5 H5 118.2 . .
O18 C6 O23 126.4(8) . .
O18 C6 H6 116.8 . .
O23 C6 H6 116.8 . .
O7 C7 O19 125.3(7) . .
O7 C7 H7 117.4 . .
O19 C7 H7 117.4 . .
O9 C8 O16 125.9(6) . 1_565
O9 C8 H8 117.0 . .
O16 C8 H8 117.0 1_565 .
O20 C9 O13 124.2(8) . .
O20 C9 H9 117.9 . .
O13 C9 H9 117.9 . .
O10 C10 O17 125.6(7) . .
O10 C10 H10 117.2 . .
O17 C10 H10 117.2 . .
O22 C11 O8 126.0(8) . .
O22 C11 H11 117.0 . .
O8 C11 H11 117.0 . .
O11 C12 O24 124.2(6) . .
O11 C12 H12 117.9 . .
O24 C12 H12 117.9 . .
C2 O1 Mn2 124.5(5) . .
C1 O2 Mn1 121.4(5) . .
C3 O3 Mn3 130.9(5) . .
C1 O4 Mn3 125.5(5) . .
C3 O5 Mn4 125.3(4) . .
C2 O6 Mn1 123.7(5) . .
C7 O7 Mn1 123.7(5) . .
C11 O8 Mn4 126.1(5) . .
C8 O9 Mn3 118.4(5) . .
C10 O10 Mn4 121.1(5) . .
C12 O11 Mn2 121.0(5) . .
C4 O12 Mn1 119.6(5) . .
C9 O13 Mn3 123.9(5) . .
C5 O14 Mn2 124.5(5) . .
C5 O15 Mn3 120.9(4) . 2_745
C8 O16 Mn4 121.9(4) 1_545 .
C10 O17 Mn2 119.0(4) . 1_445
C6 O18 Mn4 126.1(5) . .
C7 O19 Mn3 124.0(5) . 1_545
C9 O20 Mn2 122.6(5) . 2_745
C4 O21 Mn4 121.7(5) . 2_756
C11 O22 Mn1 130.8(5) . 2_756
C6 O23 Mn2 131.2(5) . 1_455
C12 O24 Mn1 125.1(4) . 1_565
N2 N1 H1A 111.9 . .
N2 N1 H1B 109.9 . .
H1A N1 H1B 108.5 . .
N1 N2 H2A 109.5 . .
N1 N2 H2B 109.5 . .
H2A N2 H2B 109.5 . .
N1 N2 H2C 109.5 . .
H2A N2 H2C 109.5 . .
H2B N2 H2C 109.5 . .
N4 N3 H3A 109.5 . .
N4 N3 H3B 109.5 . .
H3A N3 H3B 109.5 . .
N4 N3 H3C 109.5 . .
H3A N3 H3C 109.5 . .
H3B N3 H3C 109.5 . .
N3 N4 H4A 108.9 . .
N3 N4 H4B 114.3 . .
H4A N4 H4B 107.8 . .
N6 N5 H5A 109.5 . .
N6 N5 H5B 109.5 . .
H5A N5 H5B 109.5 . .
N6 N5 H5C 109.5 . .
H5A N5 H5C 109.5 . .
H5B N5 H5C 109.5 . .
N5 N6 H6A 97(4) . .
N5 N6 H6B 100(3) . .
H6A N6 H6B 100(5) . .
N8 N7 H7A 109.5 . .
N8 N7 H7B 109.5 . .
H7A N7 H7B 109.5 . .
N8 N7 H7C 109.5 . .
H7A N7 H7C 109.5 . .
H7B N7 H7C 109.5 . .
N7 N8 H8A 111.3 . .
N7 N8 H8B 109.0 . .
H8A N8 H8B 107.7 . .
N10 N9 H9A 109.5 . .
N10 N9 H9B 109.5 . .
H9A N9 H9B 109.5 . .
N10 N9 H9C 109.5 . .
H9A N9 H9C 109.5 . .
H9B N9 H9C 109.5 . .
N9 N10 H10A 109.7 . .
N9 N10 H10B 110.1 . .
H10A N10 H10B 107.9 . .
N12 N11 H11A 110.0 . .
N12 N11 H11B 110.2 . .
H11A N11 H11B 109.3 . .
N11 N12 H12A 109.5 . .
N11 N12 H12B 109.5 . .
H12A N12 H12B 109.5 . .
N11 N12 H12C 109.5 . .
H12A N12 H12C 109.5 . .
H12B N12 H12C 109.5 . .

loop_
_geom_bond_atom_site_label_1
_geom_bond_atom_site_label_2
_geom_bond_distance
_geom_bond_site_symmetry_2
Mn1 O22 2.144(5) 2_746
Mn1 O6 2.163(6) .
Mn1 O7 2.179(5) .
Mn1 O2 2.180(5) .
Mn1 O24 2.183(5) 1_545
Mn1 O12 2.195(5) .
Mn2 O23 2.139(5) 1_655
Mn2 O20 2.175(5) 2_755
Mn2 O1 2.177(5) .
Mn2 O11 2.184(5) .
Mn2 O14 2.185(5) .
Mn2 O17 2.191(5) 1_665
Mn3 O3 2.145(5) .
Mn3 O19 2.157(5) 1_565
Mn3 O4 2.177(4) .
Mn3 O13 2.177(5) .
Mn3 O15 2.187(5) 2_755
Mn3 O9 2.195(5) .
Mn4 O5 2.145(5) .
Mn4 O18 2.151(5) .
Mn4 O8 2.155(5) .
Mn4 O16 2.189(5) .
Mn4 O10 2.190(5) .
Mn4 O21 2.193(5) 2_746
C1 O2 1.254(9) .
C1 O4 1.260(9) .
C1 H1 0.9500 .
C2 O6 1.232(10) .
C2 O1 1.263(9) .
C2 H2 0.9500 .
C3 O5 1.233(9) .
C3 O3 1.258(9) .
C3 H3 0.9500 .
C4 O21 1.235(9) .
C4 O12 1.265(9) .
C4 H4 0.9500 .
C5 O15 1.255(9) .
C5 O14 1.266(9) .
C5 H5 0.9500 .
C6 O18 1.233(9) .
C6 O23 1.245(9) .
C6 H6 0.9500 .
C7 O7 1.248(9) .
C7 O19 1.256(9) .
C7 H7 0.9500 .
C8 O9 1.251(10) .
C8 O16 1.265(10) 1_565
C8 H8 0.9500 .
C9 O20 1.236(10) .
C9 O13 1.269(9) .
C9 H9 0.9500 .
C10 O10 1.257(8) .
C10 O17 1.266(9) .
C10 H10 0.9500 .
C11 O22 1.232(9) .
C11 O8 1.244(10) .
C11 H11 0.9500 .
C12 O11 1.250(9) .
C12 O24 1.262(9) .
C12 H12 0.9500 .
O15 Mn3 2.187(5) 2_745
O16 C8 1.265(10) 1_545
O17 Mn2 2.191(5) 1_445
O19 Mn3 2.157(5) 1_545
O20 Mn2 2.175(5) 2_745
O21 Mn4 2.193(5) 2_756
O22 Mn1 2.144(5) 2_756
O23 Mn2 2.139(5) 1_455
O24 Mn1 2.183(5) 1_565
N1 N2 1.452(4) .
N1 H1A 0.8698 .
N1 H1B 0.8716 .
N2 H2A 0.9100 .
N2 H2B 0.9100 .
N2 H2C 0.9100 .
N3 N4 1.454(4) .
N3 H3A 0.9100 .
N3 H3B 0.9100 .
N3 H3C 0.9100 .
N4 H4A 0.8751 .
N4 H4B 0.8819 .
N5 N6 1.451(5) .
N5 H5A 0.9100 .
N5 H5B 0.9100 .
N5 H5C 0.9100 .
N6 H6A 0.81(6) .
N6 H6B 0.96(6) .
N7 N8 1.449(6) .
N7 H7A 0.9100 .
N7 H7B 0.9100 .
N7 H7C 0.9100 .
N8 H8A 0.8757 .
N8 H8B 0.8730 .
N9 N10 1.447(6) .
N9 H9A 0.9100 .
N9 H9B 0.9100 .
N9 H9C 0.9100 .
N10 H10A 0.8726 .
N10 H10B 0.8755 .
N11 N12 1.449(6) .
N11 H11A 0.8627 .
N11 H11B 0.8620 .
N12 H12A 0.9100 .
N12 H12B 0.9100 .
N12 H12C 0.9100 .

loop_
_geom_hbond_atom_site_label_D
_geom_hbond_atom_site_label_H
_geom_hbond_atom_site_label_A
_geom_hbond_distance_DH
_geom_hbond_distance_HA
_geom_hbond_distance_DA
_geom_hbond_angle_DHA
_geom_hbond_site_symmetry_A
C4 H4 O2 0.95 2.57 3.181(9) 122.4 .
C7 H7 O22 0.95 2.52 3.115(9) 121.1 2_746
C8 H8 O15 0.95 2.52 3.158(9) 124.5 2_755
C9 H9 O3 0.95 2.53 3.119(10) 120.2 .
C10 H10 O11 0.95 2.55 3.167(9) 122.9 1_445
N1 H1B O4 0.87 2.00 2.813(7) 154.0 .
N1 H1A O16 0.87 2.01 2.865(7) 166.0 2_756
N2 H2B N1 0.91 2.25 3.132(8) 164.6 2_746
N3 H3B O21 0.91 1.97 2.870(7) 170.0 2_746
N3 H3A O24 0.91 1.95 2.798(7) 155.2 1_445
N3 H3C N4 0.91 2.22 3.118(7) 170.4 2_656
N5 H5B O10 0.91 1.97 2.871(7) 169.9 .
N5 H5A O14 0.91 1.94 2.798(7) 155.8 2_745
N5 H5C N6 0.91 2.21 3.110(7) 169.3 2_655
N7 H7B O7 0.91 2.18 2.807(16) 125.0 .
N7 H7C O20 0.91 2.33 2.905(16) 121.3 2_745
N7 H7A N8 0.91 2.11 2.73(2) 125.1 2_745
N8 H8A O1 0.88 2.16 3.01(2) 165.7 2_745
N8 H8B N7 0.87 2.06 2.73(2) 133.9 2_755
N9 H9A O1 0.91 2.16 2.809(17) 127.4 2_745
N9 H9B O19 0.91 2.33 2.927(18) 123.1 .
N9 H9C N10 0.91 2.10 2.76(2) 127.8 2_745
N10 H10A O13 0.87 2.14 3.00(2) 172.9 2_745
N10 H10B N9 0.88 2.03 2.76(2) 139.7 2_755
N11 H11A O1 0.86 2.29 2.95(2) 133.7 2_745
N11 H11B O7 0.86 2.14 3.00(2) 172.7 .
N12 H12A O6 0.91 2.19 2.919(16) 136.6 2_745
N12 H12C O13 0.91 2.02 2.801(16) 142.9 2_745
N12 H12B N11 0.91 2.04 2.78(2) 136.8 2_745

loop_
_geom_torsion_atom_site_label_1
_geom_torsion_atom_site_label_2
_geom_torsion_atom_site_label_3
_geom_torsion_atom_site_label_4
_geom_torsion
_geom_torsion_site_symmetry_1
_geom_torsion_site_symmetry_4
O6 C2 O1 Mn2 176.6(6) . .
O4 C1 O2 Mn1 -161.2(6) . .
O5 C3 O3 Mn3 179.3(5) . .
O2 C1 O4 Mn3 -178.6(6) . .
O3 C3 O5 Mn4 -172.7(6) . .
O1 C2 O6 Mn1 174.2(6) . .
O19 C7 O7 Mn1 175.6(6) . .
O22 C11 O8 Mn4 -171.3(6) . .
O16 C8 O9 Mn3 -175.9(6) 1_565 .
O17 C10 O10 Mn4 175.2(6) . .
O24 C12 O11 Mn2 -161.5(5) . .
O21 C4 O12 Mn1 -174.9(6) . .
O20 C9 O13 Mn3 174.7(6) . .
O15 C5 O14 Mn2 -178.6(5) . .
O14 C5 O15 Mn3 -161.0(5) . 2_745
O10 C10 O17 Mn2 -174.7(6) . 1_445
O23 C6 O18 Mn4 -172.1(6) . .
O7 C7 O19 Mn3 175.2(6) . 1_545
O13 C9 O20 Mn2 174.9(5) . 2_745
O12 C4 O21 Mn4 173.9(6) . 2_756
O8 C11 O22 Mn1 178.5(6) . 2_756
O18 C6 O23 Mn2 179.2(6) . 1_455
O11 C12 O24 Mn1 -178.0(5) . 1_565
